data_9002384
loop_
_publ_author_name
'Heinemann, S.'
'Miletich, R.'

_publ_section_title
;
 Structure and twinning of tetragonal Ca3Mn2Ge3O12 garnet
;
_journal_name_full 'American Mineralogist'
_journal_page_first 993
_journal_page_last 1000
_journal_volume 85
_journal_year 2000
_chemical_formula_structural Ca3Mn2Ge3O12
_chemical_formula_sum 'Ca3 Ge3 Mn2 O12'
_symmetry_space_group_name_H-M 'I 41/a'
_cell_angle_alpha 90
_cell_angle_beta 90
_cell_angle_gamma 90
_cell_length_a 12.3098
_cell_length_b 12.3098
_cell_length_c 12.3277
_cell_formula_units_Z 8
_cell_volume 1868.031
_database_code_amcsd 0002468
_exptl_crystal_density_diffrn 4.551
_cod_original_formula_sum 'Ca3 Mn2 Ge3 O12'
_cod_database_code 9002384
_amcsd_formula_title Ca3Mn2Ge3O12

loop_
_space_group_symop_operation_xyz
x,y,z
1/2+x,1/2+y,1/2+z
1/4+y,3/4-x,1/4-z
3/4+y,1/4-x,3/4-z
1/4-y,3/4+x,1/4+z
3/4-y,1/4+x,3/4+z
1/2+x,y,1/2-z
+x,1/2+y,-z
1/2-x,-y,1/2+z
-x,1/2-y,+z
1/4-y,1/4+x,3/4-z
3/4-y,3/4+x,1/4-z
1/4+y,1/4-x,3/4+z
3/4+y,3/4-x,1/4+z
-x,-y,-z
1/2-x,1/2-y,1/2-z

loop_
_atom_site_aniso_label
_atom_site_aniso_U_11
_atom_site_aniso_U_22
_atom_site_aniso_U_33
_atom_site_aniso_U_12
_atom_site_aniso_U_13
_atom_site_aniso_U_23
CaD1 0.01013 0.01359 0.01147 0.00031 -0.00038 0.00131
CaD2 0.01497 0.01305 0.00824 -0.00207 0.00000 0.00000
MnOca 0.01006 0.00929 0.00862 0.00092 -0.00031 0.00000
MnOcb 0.00883 0.00967 0.00924 0.00092 -0.00077 0.00008
GeT1a 0.01198 0.01198 0.00824 0.00000 0.00000 0.00000
GeT1b 0.01343 0.01343 0.00739 0.00000 0.00000 0.00000
GeT2 0.00921 0.01113 0.01039 -0.00038 -0.00015 -0.00008
O1a 0.01520 0.01351 0.01109 -0.00399 -0.00077 0.00300
O1b 0.01535 0.01497 0.01109 0.00023 -0.00269 -0.00284
O2a 0.00890 0.01313 0.01578 -0.00061 0.00169 -0.00177
O2b 0.01128 0.01205 0.01394 0.00384 -0.00031 0.00054
O3a 0.01075 0.01459 0.01009 -0.00177 -0.00138 -0.00177
O3b 0.01489 0.01697 0.01224 -0.00069 0.00031 -0.00292

loop_
_atom_site_label
_atom_site_fract_x
_atom_site_fract_y
_atom_site_fract_z
CaD1 0.12510 -0.00229 0.25040
CaD2 0.00000 0.25000 0.62281
MnOca 0.00000 0.00000 0.50000
MnOcb 0.00000 0.00000 0.00000
GeT1a 0.00000 0.25000 0.37500
GeT1b 0.00000 0.25000 0.87500
GeT2 0.12518 0.00317 0.74330
O1a 0.45180 0.64970 0.96420
O1b 0.05220 0.65290 0.03340
O2a 0.66010 0.03110 0.05690
O2b 0.85580 0.03720 0.95380
O3a 0.03190 0.05270 0.64520
O3b 0.46480 0.04990 0.33990

loop_
_cod_related_entry_id
_cod_related_entry_database
_cod_related_entry_code
1 AMCSD 0002468
